data_4087382
loop_
_publ_author_name
'Schaefer, Brian A.'
'Margulieux, Grant W.'
'Small, Brooke L.'
'Chirik, Paul J.'

_publ_section_title
;
 Evaluation of Cobalt Complexes Bearing Tridentate Pincer Ligands for
 Catalytic C--H Borylation
;
_journal_issue 7
_journal_name_full Organometallics
_journal_page_first 1307
_journal_paper_doi 10.1021/acs.organomet.5b00044
_journal_volume 34
_journal_year 2015
_chemical_formula_sum 'C33 H44 Co N2 P'
_chemical_formula_weight 558.60
_space_group_IT_number 9
_space_group_name_Hall 'C -2yc'
_space_group_name_H-M_alt 'C 1 c 1'
_symmetry_cell_setting monoclinic
_symmetry_space_group_name_H-M 'C 1 c 1'
_atom_sites_solution_hydrogens geom
_atom_sites_solution_primary direct
_atom_sites_solution_secondary difmap
_audit_creation_method SHELXL-97
_cell_angle_alpha 90.00
_cell_angle_beta 106.798(5)
_cell_angle_gamma 90.00
_cell_formula_units_Z 4
_cell_length_a 17.6022(12)
_cell_length_b 15.0951(9)
_cell_length_c 11.7866(7)
_cell_measurement_reflns_used 6821
_cell_measurement_temperature 100(2)
_cell_measurement_theta_max 66.53
_cell_measurement_theta_min 3.93
_cell_volume 2998.1(3)
_computing_cell_refinement 'Bruker SAINT'
_computing_data_collection 'Bruker APEX2'
_computing_data_reduction 'Bruker SAINT'
_computing_molecular_graphics 'Bruker SHELXTL'
_computing_publication_material 'Bruker SHELXTL'
_computing_structure_refinement 'SHELXL-97 (Sheldrick, 2008)'
_computing_structure_solution 'SHELXS-97 (Sheldrick, 2008)'
_diffrn_ambient_temperature 100(2)
_diffrn_measured_fraction_theta_full 0.959
_diffrn_measured_fraction_theta_max 0.960
_diffrn_radiation_monochromator graphite
_diffrn_radiation_source 'fine-focus sealed tube'
_diffrn_radiation_type CuK\a
_diffrn_radiation_wavelength 1.54178
_diffrn_reflns_av_R_equivalents 0.0401
_diffrn_reflns_av_sigmaI/netI 0.0546
_diffrn_reflns_limit_h_max 17
_diffrn_reflns_limit_h_min -20
_diffrn_reflns_limit_k_max 17
_diffrn_reflns_limit_k_min -16
_diffrn_reflns_limit_l_max 13
_diffrn_reflns_limit_l_min -11
_diffrn_reflns_number 9799
_diffrn_reflns_theta_full 66.60
_diffrn_reflns_theta_max 66.60
_diffrn_reflns_theta_min 3.93
_exptl_absorpt_coefficient_mu 5.153
_exptl_absorpt_correction_T_max 0.7528
_exptl_absorpt_correction_T_min 0.4891
_exptl_absorpt_correction_type multi-scan
_exptl_absorpt_process_details 'SADABS v2008/1 (Bruker AXS)'
_exptl_crystal_colour brown
_exptl_crystal_density_diffrn 1.238
_exptl_crystal_density_method 'not measured'
_exptl_crystal_description plate
_exptl_crystal_F_000 1192
_exptl_crystal_size_max 0.163
_exptl_crystal_size_mid 0.074
_exptl_crystal_size_min 0.057
_refine_diff_density_max 0.315
_refine_diff_density_min -0.345
_refine_diff_density_rms 0.054
_refine_ls_abs_structure_details 'Flack H D (1983), Acta Cryst. A39, 876-881'
_refine_ls_abs_structure_Flack -0.003(4)
_refine_ls_extinction_method none
_refine_ls_goodness_of_fit_ref 1.042
_refine_ls_hydrogen_treatment constr
_refine_ls_matrix_type full
_refine_ls_number_parameters 343
_refine_ls_number_reflns 3286
_refine_ls_number_restraints 2
_refine_ls_restrained_S_all 1.042
_refine_ls_R_factor_all 0.0440
_refine_ls_R_factor_gt 0.0405
_refine_ls_shift/su_max 0.001
_refine_ls_shift/su_mean 0.000
_refine_ls_structure_factor_coef Fsqd
_refine_ls_weighting_details 'calc w=1/[\s^2^(Fo^2^)+(0.0653P)^2^+0.6561P] where P=(Fo^2^+2Fc^2^)/3'
_refine_ls_weighting_scheme calc
_refine_ls_wR_factor_gt 0.0993
_refine_ls_wR_factor_ref 0.1023
_reflns_number_gt 3102
_reflns_number_total 3286
_reflns_threshold_expression >2\s(I)
_cod_data_source_file om5b00044_si_003.cif
_cod_data_source_block bs31
_cod_depositor_comments
;
The following automatic conversions were performed:

data item '_symmetry_cell_setting' value 'Monoclinic' was changed to
'monoclinic' in accordance with the
/home/saulius/struct/COD-crude-data/automatic-downloads/DataCite-retrospective/ACS/depositions/lib/dictionaries/cif_core.dic
dictionary named 'cif_core.dic' version 2.4.2 last updated on
2011-04-26.

Automatic conversion script
Id: cif_fix_values 6909 2019-04-08 15:41:33Z antanas 
;
_cod_original_sg_symbol_H-M 'Cc   '
_cod_database_code 4087382

loop_
_symmetry_equiv_pos_as_xyz
'x, y, z'
'x, -y, z+1/2'
'x+1/2, y+1/2, z'
'x+1/2, -y+1/2, z+1/2'

loop_
_atom_site_label
_atom_site_type_symbol
_atom_site_fract_x
_atom_site_fract_y
_atom_site_fract_z
_atom_site_U_iso_or_equiv
_atom_site_adp_type
_atom_site_occupancy
_atom_site_symmetry_multiplicity
_atom_site_calc_flag
_atom_site_refinement_flags
C1 C 0.1066(2) 0.8807(2) 0.1398(3) 0.0303(8) Uani 1 1 d .
C2 C 0.1312(2) 0.8072(2) 0.2188(3) 0.0297(8) Uani 1 1 d .
C3 C 0.0804(2) 0.8022(2) 0.2976(3) 0.0343(8) Uani 1 1 d .
C4 C 0.0745(3) 0.7478(3) 0.3887(4) 0.0449(10) Uani 1 1 d .
H4 H 0.1109 0.7006 0.4162 0.054 Uiso 1 1 calc R
C5 C 0.0124(3) 0.7646(3) 0.4399(5) 0.0588(13) Uani 1 1 d .
H5 H 0.0073 0.7274 0.5023 0.071 Uiso 1 1 calc R
C6 C -0.0410(3) 0.8329(4) 0.4025(5) 0.0603(14) Uani 1 1 d .
H6 H -0.0824 0.8409 0.4385 0.072 Uiso 1 1 calc R
C7 C -0.0351(3) 0.8910(3) 0.3116(4) 0.0490(12) Uani 1 1 d .
C8 C 0.0256(2) 0.8731(3) 0.2609(4) 0.0378(9) Uani 1 1 d .
C9 C 0.0391(2) 0.9241(2) 0.1667(3) 0.0337(8) Uani 1 1 d .
C10 C -0.0080(2) 0.9962(3) 0.1272(4) 0.0440(10) Uani 1 1 d .
H10 H 0.0000 1.0322 0.0655 0.053 Uiso 1 1 calc R
C11 C -0.0688(3) 1.0166(3) 0.1797(5) 0.0549(14) Uani 1 1 d .
H11 H -0.1009 1.0674 0.1530 0.066 Uiso 1 1 calc R
C12 C -0.0830(3) 0.9661(4) 0.2668(5) 0.0582(15) Uani 1 1 d .
H12 H -0.1254 0.9812 0.2980 0.070 Uiso 1 1 calc R
C13 C 0.2153(2) 0.6820(2) 0.2741(3) 0.0295(7) Uani 1 1 d .
C14 C 0.2851(2) 0.6865(2) 0.3673(3) 0.0332(8) Uani 1 1 d .
C15 C 0.1706(2) 0.6036(2) 0.2495(3) 0.0347(8) Uani 1 1 d .
C16 C 0.1978(2) 0.5312(2) 0.3227(4) 0.0379(9) Uani 1 1 d .
H16 H 0.1687 0.4773 0.3078 0.046 Uiso 1 1 calc R
C17 C 0.2658(3) 0.5354(2) 0.4161(4) 0.0390(9) Uani 1 1 d .
H17 H 0.2828 0.4850 0.4651 0.047 Uiso 1 1 calc R
C18 C 0.3090(2) 0.6118(3) 0.4386(4) 0.0387(9) Uani 1 1 d .
H18 H 0.3558 0.6143 0.5036 0.046 Uiso 1 1 calc R
C19 C 0.3329(2) 0.7717(3) 0.3952(4) 0.0420(9) Uani 1 1 d .
H19 H 0.3125 0.8133 0.3272 0.050 Uiso 1 1 calc R
C20 C 0.3200(4) 0.8143(3) 0.5056(6) 0.0641(14) Uani 1 1 d .
H20A H 0.2632 0.8244 0.4931 0.096 Uiso 1 1 calc R
H20B H 0.3482 0.8711 0.5209 0.096 Uiso 1 1 calc R
H20C H 0.3404 0.7750 0.5738 0.096 Uiso 1 1 calc R
C21 C 0.4212(3) 0.7563(4) 0.4107(6) 0.0684(15) Uani 1 1 d .
H21A H 0.4494 0.8130 0.4263 0.103 Uiso 1 1 calc R
H21B H 0.4280 0.7301 0.3382 0.103 Uiso 1 1 calc R
H21C H 0.4427 0.7161 0.4775 0.103 Uiso 1 1 calc R
C22 C 0.0945(3) 0.5977(3) 0.1481(4) 0.0447(10) Uani 1 1 d .
H22 H 0.0789 0.6594 0.1201 0.054 Uiso 1 1 calc R
C23 C 0.0264(3) 0.5580(5) 0.1857(5) 0.0691(15) Uani 1 1 d .
H23A H 0.0377 0.4956 0.2068 0.104 Uiso 1 1 calc R
H23B H -0.0227 0.5624 0.1202 0.104 Uiso 1 1 calc R
H23C H 0.0200 0.5903 0.2545 0.104 Uiso 1 1 calc R
C24 C 0.1070(3) 0.5464(4) 0.0446(5) 0.0656(14) Uani 1 1 d .
H24A H 0.1237 0.4858 0.0698 0.098 Uiso 1 1 calc R
H24B H 0.1482 0.5755 0.0170 0.098 Uiso 1 1 calc R
H24C H 0.0573 0.5447 -0.0199 0.098 Uiso 1 1 calc R
C25 C 0.1232(2) 0.9617(3) -0.0277(4) 0.0396(9) Uani 1 1 d .
H25A H 0.1213 1.0187 0.0129 0.048 Uiso 1 1 calc R
H25B H 0.0697 0.9499 -0.0823 0.048 Uiso 1 1 calc R
C26 C 0.1833(3) 0.9675(3) -0.0975(4) 0.0414(9) Uani 1 1 d .
H26A H 0.2247 1.0115 -0.0605 0.050 Uiso 1 1 calc R
H26B H 0.1567 0.9867 -0.1797 0.050 Uiso 1 1 calc R
C27 C 0.3229(3) 0.8831(3) -0.1295(5) 0.0475(10) Uani 1 1 d .
H27 H 0.3443 0.8259 -0.1501 0.057 Uiso 1 1 calc R
C28 C 0.3817(3) 0.9176(3) -0.0180(6) 0.0679(16) Uani 1 1 d .
H28A H 0.4334 0.9262 -0.0322 0.102 Uiso 1 1 calc R
H28B H 0.3870 0.8748 0.0463 0.102 Uiso 1 1 calc R
H28C H 0.3628 0.9743 0.0042 0.102 Uiso 1 1 calc R
C29 C 0.3135(4) 0.9456(4) -0.2345(6) 0.0722(17) Uani 1 1 d .
H29A H 0.2940 1.0031 -0.2163 0.108 Uiso 1 1 calc R
H29B H 0.2754 0.9203 -0.3048 0.108 Uiso 1 1 calc R
H29C H 0.3649 0.9534 -0.2497 0.108 Uiso 1 1 calc R
C30 C 0.1676(3) 0.8025(3) -0.2342(4) 0.0518(12) Uani 1 1 d .
H30 H 0.1614 0.8434 -0.3031 0.062 Uiso 1 1 calc R
C31 C 0.2094(4) 0.7179(3) -0.2568(5) 0.0698(16) Uani 1 1 d .
H31A H 0.2203 0.6795 -0.1869 0.105 Uiso 1 1 calc R
H31B H 0.2595 0.7337 -0.2724 0.105 Uiso 1 1 calc R
H31C H 0.1752 0.6866 -0.3255 0.105 Uiso 1 1 calc R
C32 C 0.0859(4) 0.7828(4) -0.2210(5) 0.0680(15) Uani 1 1 d .
H32A H 0.0542 0.7511 -0.2913 0.102 Uiso 1 1 calc R
H32B H 0.0595 0.8385 -0.2126 0.102 Uiso 1 1 calc R
H32C H 0.0914 0.7460 -0.1505 0.102 Uiso 1 1 calc R
C33 C 0.2941(2) 0.7075(2) 0.0681(4) 0.0333(8) Uani 1 1 d .
H33A H 0.2808 0.6566 0.1103 0.050 Uiso 1 1 calc R
H33B H 0.3479 0.7278 0.1092 0.050 Uiso 1 1 calc R
H33C H 0.2915 0.6900 -0.0130 0.050 Uiso 1 1 calc R
N1 N 0.14581(18) 0.8901(2) 0.0603(3) 0.0323(7) Uani 1 1 d .
N2 N 0.18976(18) 0.75845(19) 0.2011(3) 0.0289(6) Uani 1 1 d .
P1 P 0.22868(6) 0.85839(6) -0.09875(8) 0.0334(2) Uani 1 1 d .
Co1 Co 0.22042(3) 0.80090(3) 0.06374(4) 0.02959(17) Uani 1 1 d .

loop_
_atom_site_aniso_label
_atom_site_aniso_U_11
_atom_site_aniso_U_22
_atom_site_aniso_U_33
_atom_site_aniso_U_23
_atom_site_aniso_U_13
_atom_site_aniso_U_12
C1 0.0292(19) 0.0267(17) 0.0309(19) -0.0047(15) 0.0021(14) 0.0036(13)
C2 0.0305(19) 0.0272(18) 0.0311(19) -0.0030(14) 0.0083(14) 0.0022(13)
C3 0.043(2) 0.0303(19) 0.031(2) -0.0104(15) 0.0117(16) -0.0058(14)
C4 0.063(3) 0.040(2) 0.038(2) -0.0126(18) 0.0234(19) -0.0111(18)
C5 0.084(4) 0.053(3) 0.054(3) -0.024(2) 0.044(3) -0.025(3)
C6 0.056(3) 0.071(3) 0.067(3) -0.042(3) 0.039(3) -0.025(3)
C7 0.038(2) 0.058(3) 0.056(3) -0.035(2) 0.0211(19) -0.0159(19)
C8 0.035(2) 0.036(2) 0.043(2) -0.0202(17) 0.0123(16) -0.0064(15)
C9 0.030(2) 0.0322(19) 0.035(2) -0.0109(16) 0.0034(15) 0.0004(14)
C10 0.034(2) 0.039(2) 0.048(2) -0.0152(19) -0.0039(17) 0.0096(16)
C11 0.035(2) 0.052(3) 0.067(3) -0.036(3) -0.002(2) 0.0107(19)
C12 0.029(2) 0.069(3) 0.075(3) -0.049(3) 0.012(2) -0.0012(19)
C13 0.036(2) 0.0262(17) 0.0268(18) 0.0012(14) 0.0102(15) 0.0070(14)
C14 0.037(2) 0.0288(18) 0.034(2) 0.0052(15) 0.0101(16) 0.0049(14)
C15 0.042(2) 0.0296(18) 0.032(2) -0.0025(15) 0.0099(15) 0.0047(15)
C16 0.043(2) 0.0246(18) 0.046(2) -0.0004(16) 0.0125(18) 0.0014(14)
C17 0.048(2) 0.0285(19) 0.041(2) 0.0079(16) 0.0139(17) 0.0054(15)
C18 0.037(2) 0.038(2) 0.037(2) 0.0053(17) 0.0043(16) 0.0057(15)
C19 0.041(2) 0.036(2) 0.042(2) 0.0090(18) 0.0005(17) -0.0031(16)
C20 0.073(4) 0.042(3) 0.076(4) -0.016(2) 0.019(3) -0.013(2)
C21 0.044(3) 0.065(3) 0.092(4) -0.008(3) 0.013(3) -0.016(2)
C22 0.053(3) 0.035(2) 0.040(2) -0.0040(17) 0.0021(18) 0.0011(17)
C23 0.047(3) 0.103(4) 0.056(3) -0.030(3) 0.013(2) -0.014(3)
C24 0.060(3) 0.091(4) 0.044(3) -0.021(3) 0.013(2) -0.009(3)
C25 0.042(2) 0.034(2) 0.038(2) 0.0091(17) 0.0038(16) 0.0096(15)
C26 0.050(3) 0.0312(19) 0.041(2) 0.0094(17) 0.0107(18) 0.0052(16)
C27 0.056(3) 0.030(2) 0.066(3) -0.0069(19) 0.033(2) -0.0073(17)
C28 0.047(3) 0.049(3) 0.111(5) -0.032(3) 0.027(3) -0.012(2)
C29 0.095(4) 0.048(3) 0.098(5) 0.007(3) 0.066(4) -0.005(3)
C30 0.075(3) 0.040(2) 0.035(2) 0.0032(18) 0.007(2) -0.013(2)
C31 0.113(5) 0.045(3) 0.054(3) -0.017(2) 0.027(3) -0.026(3)
C32 0.063(4) 0.068(3) 0.059(3) 0.004(3) -0.003(2) -0.020(3)
C33 0.039(2) 0.0293(18) 0.037(2) 0.0066(15) 0.0198(16) 0.0173(15)
N1 0.0335(17) 0.0302(16) 0.0313(17) 0.0052(13) 0.0063(12) 0.0076(12)
N2 0.0349(17) 0.0229(14) 0.0274(15) 0.0006(12) 0.0066(12) 0.0045(11)
P1 0.0418(5) 0.0276(4) 0.0315(5) 0.0025(4) 0.0116(4) -0.0022(4)
Co1 0.0325(3) 0.0276(3) 0.0290(3) 0.0049(2) 0.0094(2) 0.0088(2)

loop_
_atom_type_symbol
_atom_type_description
_atom_type_scat_dispersion_real
_atom_type_scat_dispersion_imag
_atom_type_scat_source
C C 0.0181 0.0091 'International Tables Vol C Tables 4.2.6.8 and 6.1.1.4'
H H 0.0000 0.0000 'International Tables Vol C Tables 4.2.6.8 and 6.1.1.4'
N N 0.0311 0.0180 'International Tables Vol C Tables 4.2.6.8 and 6.1.1.4'
P P 0.2955 0.4335 'International Tables Vol C Tables 4.2.6.8 and 6.1.1.4'
Co Co -2.3653 3.6143 'International Tables Vol C Tables 4.2.6.8 and 6.1.1.4'

loop_
_geom_angle_atom_site_label_1
_geom_angle_atom_site_label_2
_geom_angle_atom_site_label_3
_geom_angle
N1 C1 C2 115.0(3)
N1 C1 C9 136.5(4)
C2 C1 C9 108.4(3)
N2 C2 C1 115.4(3)
N2 C2 C3 135.5(3)
C1 C2 C3 109.1(3)
C4 C3 C8 119.2(4)
C4 C3 C2 136.1(4)
C8 C3 C2 104.6(3)
C3 C4 C5 117.8(5)
C6 C5 C4 122.5(5)
C5 C6 C7 120.9(4)
C8 C7 C6 116.0(5)
C8 C7 C12 116.3(5)
C6 C7 C12 127.7(4)
C7 C8 C3 123.5(4)
C7 C8 C9 123.4(4)
C3 C8 C9 113.1(3)
C10 C9 C8 118.3(4)
C10 C9 C1 136.9(4)
C8 C9 C1 104.7(3)
C9 C10 C11 119.0(5)
C12 C11 C10 122.4(4)
C11 C12 C7 120.6(4)
C14 C13 C15 121.2(3)
C14 C13 N2 119.1(3)
C15 C13 N2 119.6(3)
C13 C14 C18 118.6(3)
C13 C14 C19 121.3(3)
C18 C14 C19 120.1(4)
C16 C15 C13 117.6(4)
C16 C15 C22 120.6(4)
C13 C15 C22 121.8(3)
C17 C16 C15 121.7(4)
C18 C17 C16 120.2(4)
C17 C18 C14 120.7(4)
C14 C19 C20 109.4(4)
C14 C19 C21 112.2(4)
C20 C19 C21 111.0(4)
C24 C22 C23 110.2(4)
C24 C22 C15 111.3(4)
C23 C22 C15 112.7(4)
N1 C25 C26 109.5(3)
C25 C26 P1 109.1(3)
C28 C27 C29 112.2(4)
C28 C27 P1 109.2(3)
C29 C27 P1 113.2(4)
C32 C30 C31 111.7(4)
C32 C30 P1 109.3(4)
C31 C30 P1 109.9(4)
C1 N1 C25 119.2(3)
C1 N1 Co1 114.5(2)
C25 N1 Co1 126.1(3)
C2 N2 C13 118.3(3)
C2 N2 Co1 111.1(2)
C13 N2 Co1 130.4(2)
C26 P1 C27 103.9(2)
C26 P1 C30 105.7(2)
C27 P1 C30 104.8(2)
C26 P1 Co1 102.37(14)
C27 P1 Co1 123.84(17)
C30 P1 Co1 114.43(15)
N1 Co1 C33 178.20(16)
N1 Co1 N2 83.89(13)
C33 Co1 N2 94.79(14)
N1 Co1 P1 85.31(10)
C33 Co1 P1 95.87(12)
N2 Co1 P1 167.74(9)

loop_
_geom_bond_atom_site_label_1
_geom_bond_atom_site_label_2
_geom_bond_distance
C1 N1 1.322(5)
C1 C2 1.433(5)
C1 C9 1.469(5)
C2 N2 1.331(5)
C2 C3 1.466(5)
C3 C4 1.379(6)
C3 C8 1.421(6)
C4 C5 1.416(7)
C5 C6 1.379(8)
C6 C7 1.412(8)
C7 C8 1.393(6)
C7 C12 1.421(8)
C8 C9 1.426(6)
C9 C10 1.366(6)
C10 C11 1.417(7)
C11 C12 1.358(8)
C13 C14 1.393(6)
C13 C15 1.405(5)
C13 N2 1.432(5)
C14 C18 1.397(5)
C14 C19 1.519(5)
C15 C16 1.389(6)
C15 C22 1.519(6)
C16 C17 1.374(6)
C17 C18 1.365(6)
C19 C20 1.528(8)
C19 C21 1.528(7)
C22 C24 1.514(7)
C22 C23 1.516(7)
C25 N1 1.472(5)
C25 C26 1.519(6)
C26 P1 1.832(4)
C27 C28 1.512(8)
C27 C29 1.526(8)
C27 P1 1.835(4)
C30 C32 1.520(8)
C30 C31 1.534(8)
C30 P1 1.851(5)
C33 Co1 1.906(3)
N1 Co1 1.873(3)
N2 Co1 1.957(3)
P1 Co1 2.1455(10)

loop_
_geom_torsion_atom_site_label_1
_geom_torsion_atom_site_label_2
_geom_torsion_atom_site_label_3
_geom_torsion_atom_site_label_4
_geom_torsion
N1 C1 C2 N2 -0.2(5)
C9 C1 C2 N2 176.9(3)
N1 C1 C2 C3 -177.2(3)
C9 C1 C2 C3 -0.2(4)
N2 C2 C3 C4 3.5(8)
C1 C2 C3 C4 179.7(4)
N2 C2 C3 C8 -175.2(4)
C1 C2 C3 C8 1.0(4)
C8 C3 C4 C5 1.3(6)
C2 C3 C4 C5 -177.2(4)
C3 C4 C5 C6 -0.5(7)
C4 C5 C6 C7 -1.2(7)
C5 C6 C7 C8 2.0(6)
C5 C6 C7 C12 -177.2(4)
C6 C7 C8 C3 -1.2(6)
C12 C7 C8 C3 178.1(4)
C6 C7 C8 C9 178.8(4)
C12 C7 C8 C9 -1.9(6)
C4 C3 C8 C7 -0.5(6)
C2 C3 C8 C7 178.5(3)
C4 C3 C8 C9 179.5(3)
C2 C3 C8 C9 -1.5(4)
C7 C8 C9 C10 2.6(6)
C3 C8 C9 C10 -177.4(3)
C7 C8 C9 C1 -178.6(3)
C3 C8 C9 C1 1.4(4)
N1 C1 C9 C10 -6.1(8)
C2 C1 C9 C10 177.8(4)
N1 C1 C9 C8 175.4(4)
C2 C1 C9 C8 -0.7(4)
C8 C9 C10 C11 -1.0(5)
C1 C9 C10 C11 -179.4(4)
C9 C10 C11 C12 -1.1(6)
C10 C11 C12 C7 1.8(6)
C8 C7 C12 C11 -0.3(6)
C6 C7 C12 C11 178.9(4)
C15 C13 C14 C18 -1.9(6)
N2 C13 C14 C18 179.3(3)
C15 C13 C14 C19 -179.1(4)
N2 C13 C14 C19 2.1(5)
C14 C13 C15 C16 1.1(6)
N2 C13 C15 C16 179.9(3)
C14 C13 C15 C22 -179.9(4)
N2 C13 C15 C22 -1.1(5)
C13 C15 C16 C17 0.1(6)
C22 C15 C16 C17 -178.9(4)
C15 C16 C17 C18 -0.6(6)
C16 C17 C18 C14 -0.3(6)
C13 C14 C18 C17 1.5(6)
C19 C14 C18 C17 178.7(4)
C13 C14 C19 C20 104.7(4)
C18 C14 C19 C20 -72.4(5)
C13 C14 C19 C21 -131.6(4)
C18 C14 C19 C21 51.2(6)
C16 C15 C22 C24 -76.2(5)
C13 C15 C22 C24 104.8(5)
C16 C15 C22 C23 48.2(6)
C13 C15 C22 C23 -130.8(5)
N1 C25 C26 P1 26.9(4)
C2 C1 N1 C25 177.8(3)
C9 C1 N1 C25 1.9(6)
C2 C1 N1 Co1 3.5(4)
C9 C1 N1 Co1 -172.5(4)
C26 C25 N1 C1 172.1(3)
C26 C25 N1 Co1 -14.3(5)
C1 C2 N2 C13 -177.8(3)
C3 C2 N2 C13 -1.8(6)
C1 C2 N2 Co1 -3.0(4)
C3 C2 N2 Co1 173.0(4)
C14 C13 N2 C2 -102.5(4)
C15 C13 N2 C2 78.7(4)
C14 C13 N2 Co1 83.9(4)
C15 C13 N2 Co1 -94.9(4)
C25 C26 P1 C27 -158.0(3)
C25 C26 P1 C30 92.0(3)
C25 C26 P1 Co1 -28.1(3)
C28 C27 P1 C26 77.1(4)
C29 C27 P1 C26 -48.7(4)
C28 C27 P1 C30 -172.2(3)
C29 C27 P1 C30 62.0(4)
C28 C27 P1 Co1 -38.5(4)
C29 C27 P1 Co1 -164.3(3)
C32 C30 P1 C26 -67.9(4)
C31 C30 P1 C26 169.2(3)
C32 C30 P1 C27 -177.2(3)
C31 C30 P1 C27 59.8(4)
C32 C30 P1 Co1 44.0(4)
C31 C30 P1 Co1 -79.0(4)
C1 N1 Co1 N2 -4.0(3)
C25 N1 Co1 N2 -177.9(3)
C1 N1 Co1 P1 170.1(3)
C25 N1 Co1 P1 -3.8(3)
C2 N2 Co1 N1 3.8(2)
C13 N2 Co1 N1 177.8(3)
C2 N2 Co1 C33 -174.9(3)
C13 N2 Co1 C33 -1.0(3)
C2 N2 Co1 P1 -24.6(6)
C13 N2 Co1 P1 149.4(3)
C26 P1 Co1 N1 16.60(18)
C27 P1 Co1 N1 132.87(19)
C30 P1 Co1 N1 -97.2(2)
C26 P1 Co1 C33 -164.77(19)
C27 P1 Co1 C33 -48.5(2)
C30 P1 Co1 C33 81.4(2)
C26 P1 Co1 N2 44.9(5)
C27 P1 Co1 N2 161.2(5)
C30 P1 Co1 N2 -68.9(5)
